data_9013282
loop_
_publ_author_name
'Yamanaka, T.'
'Uchida, A.'
'Nakamoto, Y.'

_publ_section_title
;
 Structural transition of post-spinel phases CaMn2O4, CaFe2O4, and CaTi2O4
 under high pressures up to 80 GPa
 Note: Pressure = 80 GPa
;
_journal_name_full 'American Mineralogist'
_journal_page_first 1874
_journal_page_last 1881
_journal_paper_doi 10.2138/am.2008.2934
_journal_volume 93
_journal_year 2008
_chemical_compound_source Synthetic
_chemical_formula_structural CaTi2O4
_chemical_formula_sum 'Ca O4 Ti2'
_space_group_IT_number 63
_symmetry_space_group_name_Hall '-B 2 2b'
_symmetry_space_group_name_H-M 'B b m m'
_cell_angle_alpha 90
_cell_angle_beta 90
_cell_angle_gamma 90
_cell_length_a 9.086
_cell_length_b 9.335
_cell_length_c 8.585
_cell_formula_units_Z 12
_cell_volume 728.161
_database_code_amcsd 0004769
_diffrn_ambient_pressure 8e+07
_exptl_crystal_density_diffrn 5.469
_cod_original_formula_sum 'Ca Ti2 O4'
_cod_database_code 9013282
_amcsd_formula_title CaTi2O4

loop_
_space_group_symop_operation_xyz
x,y,z
1/2+x,y,1/2+z
-x,1/2+y,z
1/2-x,1/2+y,1/2+z
x,1/2-y,-z
1/2+x,1/2-y,1/2-z
x,y,-z
1/2+x,y,1/2-z
-x,-y,z
1/2-x,-y,1/2+z
x,1/2-y,z
1/2+x,1/2-y,1/2+z
-x,1/2+y,-z
1/2-x,1/2+y,1/2-z
-x,-y,-z
1/2-x,-y,1/2-z

loop_
_atom_site_label
_atom_site_fract_x
_atom_site_fract_y
_atom_site_fract_z
Ca1 0.38100 0.25000 0.00000
Ca2 0.11800 0.75000 0.16600
Ti1 0.12700 0.06400 0.00000
Ti2 0.37200 0.93500 0.16670
O11 0.50000 0.00000 0.00000
O12 0.00000 0.00000 0.16670
O21 0.05900 0.25000 0.00000
O22 0.44000 0.75000 0.16600
O31 0.23000 -0.10600 0.00000
O32 0.26900 0.39300 0.16670

loop_
_cod_related_entry_id
_cod_related_entry_database
_cod_related_entry_code
1 AMCSD 0004769
